data_7034838
loop_
_publ_author_name
'Mukundam, Vanga'
'Dhanunjayarao, Kunchala'
'Chuang, Ching-Nan'
'Kang, Dun-Yen'
'Leung, Man-Kit'
'Hsieh, Kuo-Huang'
'Venkatasubbaiah, Krishnan'

_publ_section_title
;
 Design, synthesis, photophysical and electrochemical properties of
 2-(4,5-diphenyl-1-p-aryl-1H-imidazol-2-yl)phenol-based boron complexes.
;
_journal_issue 22
_journal_name_full 'Dalton transactions (Cambridge, England : 2003)'
_journal_page_first 10228
_journal_page_last 10236
_journal_paper_doi 10.1039/c5dt00867k
_journal_volume 44
_journal_year 2015
_chemical_formula_moiety 'C27 H19 B F2 N2 O'
_chemical_formula_sum 'C27 H19 B F2 N2 O'
_chemical_formula_weight 436.25
_chemical_name_systematic
; 
 ? 
;
_space_group_IT_number 2
_symmetry_cell_setting triclinic
_symmetry_space_group_name_Hall '-P 1'
_symmetry_space_group_name_H-M 'P -1'
_atom_sites_solution_hydrogens geom
_atom_sites_solution_primary direct
_atom_sites_solution_secondary difmap
_audit_creation_method SHELXL-97
_audit_update_record
;
2015-01-20 deposited with the CCDC.
2015-04-20 downloaded from the CCDC.
;
_cell_angle_alpha 85.101(3)
_cell_angle_beta 75.591(3)
_cell_angle_gamma 67.342(2)
_cell_formula_units_Z 2
_cell_length_a 10.2847(4)
_cell_length_b 10.8082(4)
_cell_length_c 10.9755(4)
_cell_measurement_reflns_used 3217
_cell_measurement_temperature 296(2)
_cell_measurement_theta_max 24.56
_cell_measurement_theta_min 2.56
_cell_volume 1090.38(7)
_computing_cell_refinement 'SAINT (Bruker, 2007)'
_computing_data_collection 'SMART (Bruker, 2007)'
_computing_data_reduction 'SAINT (Bruker, 2007)'
_computing_structure_refinement 'SHELXL-97 (Sheldrick, 1997)'
_computing_structure_solution 'SHELXS-97 (Sheldrick, 1990)'
_diffrn_ambient_temperature 296(2)
_diffrn_measured_fraction_theta_full 0.995
_diffrn_measured_fraction_theta_max 0.995
_diffrn_measurement_device_type 'Bruker APEX-II CCD'
_diffrn_measurement_method '\f and \w scans'
_diffrn_radiation_monochromator graphite
_diffrn_radiation_source 'fine-focus sealed tube'
_diffrn_radiation_type MoK\a
_diffrn_radiation_wavelength 0.71073
_diffrn_reflns_av_R_equivalents 0.0375
_diffrn_reflns_av_sigmaI/netI 0.0450
_diffrn_reflns_limit_h_max 13
_diffrn_reflns_limit_h_min -12
_diffrn_reflns_limit_k_max 14
_diffrn_reflns_limit_k_min -14
_diffrn_reflns_limit_l_max 14
_diffrn_reflns_limit_l_min -14
_diffrn_reflns_number 16890
_diffrn_reflns_theta_full 28.30
_diffrn_reflns_theta_max 28.30
_diffrn_reflns_theta_min 1.92
_exptl_absorpt_coefficient_mu 0.092
_exptl_absorpt_correction_T_max 0.7457
_exptl_absorpt_correction_T_min 0.6594
_exptl_absorpt_correction_type multi-scan
_exptl_absorpt_process_details '(SADABS; Blessing, 1995)'
_exptl_crystal_colour colorless
_exptl_crystal_density_diffrn 1.329
_exptl_crystal_density_method 'not measured'
_exptl_crystal_description block
_exptl_crystal_F_000 452
_exptl_crystal_size_max 0.25
_exptl_crystal_size_mid 0.22
_exptl_crystal_size_min 0.20
_refine_diff_density_max 0.200
_refine_diff_density_min -0.142
_refine_diff_density_rms 0.035
_refine_ls_extinction_coef 0.014(2)
_refine_ls_extinction_expression Fc^*^=kFc[1+0.001xFc^2^\l^3^/sin(2\q)]^-1/4^
_refine_ls_extinction_method SHELXL
_refine_ls_goodness_of_fit_ref 1.006
_refine_ls_hydrogen_treatment mixed
_refine_ls_matrix_type full
_refine_ls_number_parameters 299
_refine_ls_number_reflns 5404
_refine_ls_number_restraints 0
_refine_ls_restrained_S_all 1.006
_refine_ls_R_factor_all 0.0945
_refine_ls_R_factor_gt 0.0465
_refine_ls_shift/su_max 0.001
_refine_ls_shift/su_mean 0.000
_refine_ls_structure_factor_coef Fsqd
_refine_ls_weighting_details 'calc w=1/[\s^2^(Fo^2^)+(0.0527P)^2^+0.1335P] where P=(Fo^2^+2Fc^2^)/3'
_refine_ls_weighting_scheme calc
_refine_ls_wR_factor_gt 0.1059
_refine_ls_wR_factor_ref 0.1302
_reflns_number_gt 3086
_reflns_number_total 5404
_reflns_threshold_expression >2sigma(I)
_cod_data_source_file c5dt00867k2.cif
_cod_data_source_block H_Imd
_cod_depositor_comments
;
The following automatic conversions were performed:

'_symmetry_cell_setting' value 'Triclinic' changed to 'triclinic'
according to
/usr/data/users/saulius/crontab/automatic-downloads/rss-feeds/RSC/lib/dictionaries/cif_core.dic
dictionary named 'cif_core.dic' version 2.4.2 from 2011-04-26.

Automatic conversion script
Id: cif_fix_values 3271 2015-04-21 07:52:19Z andrius 

 Adding full bibliography for 7034837--7034838.cif.
;
_cod_original_sg_symbol_H-M P-1
_cod_database_code 7034838

loop_
_symmetry_equiv_pos_as_xyz
'x, y, z'
'-x, -y, -z'

loop_
_atom_site_label
_atom_site_type_symbol
_atom_site_fract_x
_atom_site_fract_y
_atom_site_fract_z
_atom_site_U_iso_or_equiv
_atom_site_adp_type
_atom_site_occupancy
_atom_site_symmetry_multiplicity
_atom_site_calc_flag
_atom_site_refinement_flags
F1 F -0.06041(12) 1.28597(9) 0.68942(11) 0.0652(3) Uani 1 1 d .
F2 F -0.11304(12) 1.26832(11) 0.90201(11) 0.0764(4) Uani 1 1 d .
O1 O -0.23971(13) 1.20574(12) 0.79132(13) 0.0596(4) Uani 1 1 d .
N2 N 0.10622(15) 0.85324(12) 0.72454(13) 0.0445(4) Uani 1 1 d .
N1 N 0.01604(14) 1.06541(12) 0.77535(13) 0.0431(3) Uani 1 1 d .
C19 C 0.1339(4) 0.4865(2) 0.6035(3) 0.0947(9) Uani 1 1 d .
H19 H 0.1379 0.4064 0.5748 0.114 Uiso 1 1 calc R
C18 C 0.0338(3) 0.5466(2) 0.7093(3) 0.0847(8) Uani 1 1 d .
H18 H -0.0292 0.5066 0.7534 0.102 Uiso 1 1 calc R
C17 C 0.0258(2) 0.66668(18) 0.7512(2) 0.0669(6) Uani 1 1 d .
H17 H -0.0414 0.7077 0.8242 0.080 Uiso 1 1 calc R
C16 C 0.11859(19) 0.72466(15) 0.68333(17) 0.0472(4) Uani 1 1 d .
C2 C 0.20366(18) 0.87456(15) 0.78037(15) 0.0430(4) Uani 1 1 d .
C3 C 0.14621(18) 1.00761(15) 0.81250(15) 0.0430(4) Uani 1 1 d .
C4 C 0.20596(18) 1.08338(15) 0.87262(16) 0.0447(4) Uani 1 1 d .
C5 C 0.2643(2) 1.03128(18) 0.97579(17) 0.0541(5) Uani 1 1 d .
H5 H 0.2634 0.9493 1.0084 0.065 Uiso 1 1 calc R
C6 C 0.3239(2) 1.1010(2) 1.03012(18) 0.0632(5) Uani 1 1 d .
H6 H 0.3629 1.0656 1.0991 0.076 Uiso 1 1 calc R
C7 C 0.3255(2) 1.2227(2) 0.9823(2) 0.0674(6) Uani 1 1 d .
H7 H 0.3660 1.2691 1.0189 0.081 Uiso 1 1 calc R
C25 C -0.3845(2) 1.0742(2) 0.5870(2) 0.0725(6) Uani 1 1 d .
H25 H -0.4704 1.0968 0.5614 0.087 Uiso 1 1 calc R
C24 C -0.3751(2) 1.1550(2) 0.6714(2) 0.0654(6) Uani 1 1 d .
H24 H -0.4546 1.2321 0.7027 0.078 Uiso 1 1 calc R
C23 C -0.2475(2) 1.12204(18) 0.71051(18) 0.0524(5) Uani 1 1 d .
C1 C -0.00529(18) 0.97109(15) 0.72060(16) 0.0434(4) Uani 1 1 d .
C20 C 0.2291(3) 0.5430(2) 0.5387(2) 0.0945(9) Uani 1 1 d .
H20 H 0.2988 0.5000 0.4677 0.113 Uiso 1 1 calc R
C21 C 0.2215(3) 0.66417(19) 0.57895(18) 0.0661(6) Uani 1 1 d .
H21 H 0.2855 0.7034 0.5355 0.079 Uiso 1 1 calc R
C10 C 0.34470(19) 0.76946(15) 0.78693(16) 0.0438(4) Uani 1 1 d .
C11 C 0.3564(2) 0.64523(16) 0.84032(16) 0.0517(5) Uani 1 1 d .
H11 H 0.2734 0.6277 0.8764 0.062 Uiso 1 1 calc R
C12 C 0.4915(2) 0.54816(17) 0.83953(19) 0.0618(5) Uani 1 1 d .
H12 H 0.4990 0.4649 0.8745 0.074 Uiso 1 1 calc R
C13 C 0.6145(2) 0.57289(19) 0.78800(19) 0.0644(6) Uani 1 1 d .
H13 H 0.7049 0.5065 0.7878 0.077 Uiso 1 1 calc R
C14 C 0.6046(2) 0.69606(19) 0.73638(18) 0.0588(5) Uani 1 1 d .
H14 H 0.6882 0.7133 0.7022 0.071 Uiso 1 1 calc R
C15 C 0.47052(19) 0.79351(17) 0.73567(16) 0.0501(4) Uani 1 1 d .
H15 H 0.4641 0.8764 0.7004 0.060 Uiso 1 1 calc R
C8 C 0.2678(2) 1.27522(19) 0.8812(2) 0.0642(5) Uani 1 1 d .
H8 H 0.2682 1.3578 0.8497 0.077 Uiso 1 1 calc R
C9 C 0.2087(2) 1.20614(17) 0.82564(18) 0.0551(5) Uani 1 1 d .
H9 H 0.1706 1.2420 0.7563 0.066 Uiso 1 1 calc R
C22 C -0.13082(19) 1.00201(16) 0.66898(17) 0.0469(4) Uani 1 1 d .
C27 C -0.1420(2) 0.92332(19) 0.58043(18) 0.0570(5) Uani 1 1 d .
H27 H -0.0638 0.8455 0.5488 0.068 Uiso 1 1 calc R
C26 C -0.2676(2) 0.9601(2) 0.5398(2) 0.0693(6) Uani 1 1 d .
H26 H -0.2736 0.9076 0.4802 0.083 Uiso 1 1 calc R
B1 B -0.1015(2) 1.21337(19) 0.7912(2) 0.0513(5) Uani 1 1 d .

loop_
_atom_site_aniso_label
_atom_site_aniso_U_11
_atom_site_aniso_U_22
_atom_site_aniso_U_33
_atom_site_aniso_U_23
_atom_site_aniso_U_13
_atom_site_aniso_U_12
F1 0.0666(7) 0.0389(5) 0.0890(8) 0.0168(5) -0.0233(6) -0.0190(5)
F2 0.0693(8) 0.0615(7) 0.0812(8) -0.0276(6) -0.0138(6) -0.0027(6)
O1 0.0460(8) 0.0446(7) 0.0784(9) -0.0019(6) -0.0107(7) -0.0086(6)
N2 0.0451(8) 0.0293(7) 0.0594(9) 0.0015(6) -0.0143(7) -0.0132(6)
N1 0.0434(8) 0.0299(7) 0.0544(8) 0.0023(6) -0.0121(7) -0.0121(6)
C19 0.155(3) 0.0460(12) 0.117(2) 0.0125(14) -0.079(2) -0.0480(17)
C18 0.0831(17) 0.0460(12) 0.147(2) 0.0232(14) -0.0510(17) -0.0380(12)
C17 0.0543(12) 0.0415(10) 0.1042(17) 0.0096(10) -0.0153(11) -0.0212(9)
C16 0.0551(11) 0.0288(8) 0.0628(11) 0.0037(7) -0.0216(9) -0.0170(8)
C2 0.0424(10) 0.0320(8) 0.0529(10) 0.0013(7) -0.0130(8) -0.0114(7)
C3 0.0452(10) 0.0328(8) 0.0505(10) 0.0025(7) -0.0132(8) -0.0133(7)
C4 0.0454(10) 0.0338(8) 0.0516(10) -0.0042(7) -0.0118(8) -0.0101(7)
C5 0.0573(12) 0.0472(10) 0.0537(11) -0.0002(8) -0.0134(9) -0.0149(9)
C6 0.0639(13) 0.0729(14) 0.0546(12) -0.0057(10) -0.0192(10) -0.0234(11)
C7 0.0747(14) 0.0689(14) 0.0702(14) -0.0152(11) -0.0198(11) -0.0344(12)
C25 0.0584(14) 0.0799(16) 0.0956(17) 0.0257(13) -0.0374(12) -0.0370(13)
C24 0.0444(11) 0.0617(12) 0.0848(15) 0.0174(11) -0.0152(10) -0.0177(10)
C23 0.0459(11) 0.0446(10) 0.0656(12) 0.0126(9) -0.0125(9) -0.0187(9)
C1 0.0437(10) 0.0303(8) 0.0551(10) 0.0019(7) -0.0101(8) -0.0139(7)
C20 0.164(3) 0.0538(13) 0.0651(14) -0.0095(11) -0.0292(16) -0.0370(16)
C21 0.0972(17) 0.0465(11) 0.0555(12) -0.0010(9) -0.0107(11) -0.0321(11)
C10 0.0484(10) 0.0304(8) 0.0487(10) -0.0033(7) -0.0144(8) -0.0079(7)
C11 0.0578(11) 0.0349(9) 0.0576(11) 0.0016(7) -0.0151(9) -0.0116(8)
C12 0.0775(15) 0.0342(9) 0.0663(13) 0.0000(8) -0.0279(11) -0.0063(10)
C13 0.0585(13) 0.0479(11) 0.0749(14) -0.0114(10) -0.0291(11) 0.0035(10)
C14 0.0484(11) 0.0574(12) 0.0662(12) -0.0108(9) -0.0154(9) -0.0117(9)
C15 0.0513(11) 0.0414(9) 0.0562(11) -0.0011(8) -0.0157(9) -0.0137(8)
C8 0.0751(14) 0.0472(11) 0.0779(14) -0.0047(10) -0.0206(12) -0.0284(10)
C9 0.0652(12) 0.0386(9) 0.0651(12) 0.0015(8) -0.0238(10) -0.0185(9)
C22 0.0453(10) 0.0395(9) 0.0586(11) 0.0088(8) -0.0145(8) -0.0191(8)
C27 0.0594(12) 0.0491(10) 0.0695(12) 0.0074(9) -0.0225(10) -0.0249(9)
C26 0.0733(15) 0.0712(14) 0.0834(15) 0.0149(12) -0.0370(13) -0.0401(13)
B1 0.0484(12) 0.0319(10) 0.0650(14) -0.0025(9) -0.0127(10) -0.0054(9)

loop_
_atom_type_symbol
_atom_type_description
_atom_type_scat_dispersion_real
_atom_type_scat_dispersion_imag
_atom_type_scat_source
C C 0.0033 0.0016 'International Tables Vol C Tables 4.2.6.8 and 6.1.1.4'
H H 0.0000 0.0000 'International Tables Vol C Tables 4.2.6.8 and 6.1.1.4'
N N 0.0061 0.0033 'International Tables Vol C Tables 4.2.6.8 and 6.1.1.4'
O O 0.0106 0.0060 'International Tables Vol C Tables 4.2.6.8 and 6.1.1.4'
B B 0.0013 0.0007 'International Tables Vol C Tables 4.2.6.8 and 6.1.1.4'
F F 0.0171 0.0103 'International Tables Vol C Tables 4.2.6.8 and 6.1.1.4'

loop_
_geom_angle_atom_site_label_1
_geom_angle_atom_site_label_2
_geom_angle_atom_site_label_3
_geom_angle
C23 O1 B1 120.63(15)
C1 N2 C2 108.96(12)
C1 N2 C16 125.49(14)
C2 N2 C16 125.48(13)
C1 N1 C3 108.84(13)
C1 N1 B1 119.92(14)
C3 N1 B1 131.22(14)
C18 C19 C20 120.6(2)
C18 C19 H19 119.7
C20 C19 H19 119.7
C19 C18 C17 120.0(2)
C19 C18 H18 120.0
C17 C18 H18 120.0
C16 C17 C18 118.9(2)
C16 C17 H17 120.6
C18 C17 H17 120.6
C21 C16 C17 121.68(17)
C21 C16 N2 119.46(16)
C17 C16 N2 118.87(17)
C3 C2 N2 106.41(14)
C3 C2 C10 130.66(16)
N2 C2 C10 122.67(13)
C2 C3 N1 107.55(14)
C2 C3 C4 128.91(15)
N1 C3 C4 123.53(14)
C5 C4 C9 118.77(16)
C5 C4 C3 120.27(15)
C9 C4 C3 120.94(15)
C6 C5 C4 120.19(17)
C6 C5 H5 119.9
C4 C5 H5 119.9
C7 C6 C5 120.21(19)
C7 C6 H6 119.9
C5 C6 H6 119.9
C8 C7 C6 120.10(19)
C8 C7 H7 119.9
C6 C7 H7 119.9
C24 C25 C26 120.4(2)
C24 C25 H25 119.8
C26 C25 H25 119.8
C25 C24 C23 120.2(2)
C25 C24 H24 119.9
C23 C24 H24 119.9
O1 C23 C24 119.04(18)
O1 C23 C22 121.12(16)
C24 C23 C22 119.82(19)
N1 C1 N2 108.22(14)
N1 C1 C22 121.67(14)
N2 C1 C22 130.11(15)
C19 C20 C21 120.1(2)
C19 C20 H20 120.0
C21 C20 H20 120.0
C16 C21 C20 118.7(2)
C16 C21 H21 120.7
C20 C21 H21 120.7
C15 C10 C11 118.77(16)
C15 C10 C2 119.15(14)
C11 C10 C2 122.06(16)
C12 C11 C10 119.81(18)
C12 C11 H11 120.1
C10 C11 H11 120.1
C13 C12 C11 120.79(18)
C13 C12 H12 119.6
C11 C12 H12 119.6
C12 C13 C14 120.09(18)
C12 C13 H13 120.0
C14 C13 H13 120.0
C15 C14 C13 119.7(2)
C15 C14 H14 120.1
C13 C14 H14 120.1
C14 C15 C10 120.80(17)
C14 C15 H15 119.6
C10 C15 H15 119.6
C7 C8 C9 120.23(19)
C7 C8 H8 119.9
C9 C8 H8 119.9
C8 C9 C4 120.50(17)
C8 C9 H9 119.8
C4 C9 H9 119.8
C27 C22 C23 118.59(17)
C27 C22 C1 125.12(16)
C23 C22 C1 116.27(16)
C26 C27 C22 120.5(2)
C26 C27 H27 119.7
C22 C27 H27 119.7
C27 C26 C25 120.2(2)
C27 C26 H26 119.9
C25 C26 H26 119.9
F2 B1 F1 111.76(16)
F2 B1 O1 108.89(17)
F1 B1 O1 110.55(16)
F2 B1 N1 110.71(15)
F1 B1 N1 107.49(15)
O1 B1 N1 107.35(14)

loop_
_geom_bond_atom_site_label_1
_geom_bond_atom_site_label_2
_geom_bond_distance
F1 B1 1.383(2)
F2 B1 1.357(2)
O1 C23 1.356(2)
O1 B1 1.455(3)
N2 C1 1.3526(19)
N2 C2 1.393(2)
N2 C16 1.4472(19)
N1 C1 1.338(2)
N1 C3 1.390(2)
N1 B1 1.582(2)
C19 C18 1.360(4)
C19 C20 1.369(4)
C19 H19 0.9300
C18 C17 1.380(3)
C18 H18 0.9300
C17 C16 1.373(3)
C17 H17 0.9300
C16 C21 1.361(3)
C2 C3 1.367(2)
C2 C10 1.472(2)
C3 C4 1.472(2)
C4 C5 1.389(2)
C4 C9 1.390(2)
C5 C6 1.383(3)
C5 H5 0.9300
C6 C7 1.379(3)
C6 H6 0.9300
C7 C8 1.366(3)
C7 H7 0.9300
C25 C24 1.370(3)
C25 C26 1.376(3)
C25 H25 0.9300
C24 C23 1.389(3)
C24 H24 0.9300
C23 C22 1.400(2)
C1 C22 1.449(2)
C20 C21 1.385(3)
C20 H20 0.9300
C21 H21 0.9300
C10 C15 1.389(2)
C10 C11 1.392(2)
C11 C12 1.380(3)
C11 H11 0.9300
C12 C13 1.367(3)
C12 H12 0.9300
C13 C14 1.378(3)
C13 H13 0.9300
C14 C15 1.377(2)
C14 H14 0.9300
C15 H15 0.9300
C8 C9 1.382(3)
C8 H8 0.9300
C9 H9 0.9300
C22 C27 1.398(2)
C27 C26 1.374(3)
C27 H27 0.9300
C26 H26 0.9300
